data_4314101
loop_
_publ_author_name
'Kazutaka Matsuzaki'
'Hiroyuki Kawaguchi'
'Peter Voth'
'Kyoko Noda'
'Sumitaka Itoh'
'Hideo D. Takagi'
'Kazuo Kashiwabara'
'Kazuyuki Tatsumi'

_publ_contact_author_address
;
    Department of Chemistry and Graduate School of Science, Nagoya University
    Nagoya 464-8602, Japan
;
_publ_contact_author_name ' Kazuo Kasiwabara'
_publ_section_title
;
 Syntheses and Characterization of Titanium(IV) and Titanium(III)
 Complexes with (2-Dimethylphosphino)ethane-1-thiolate and
 (3-Dimethylphosphino)propane-1-thiolate as Ligands
;
_journal_name_full 'Inorganic Chemistry'
_journal_page_first 5320
_journal_page_last 5329
_journal_paper_doi 10.1021/ic034353l
_journal_volume 42
_journal_year 2003
_chemical_formula_moiety 'C22 H45 P3 S3 Ti '
_chemical_formula_sum 'C22 H45 P3 S3 Ti'
_chemical_formula_weight 546.60
_space_group_IT_number 2
_symmetry_cell_setting triclinic
_symmetry_Int_Tables_number 2
_symmetry_space_group_name_Hall '-P 1'
_symmetry_space_group_name_H-M 'P -1'
_cell_angle_alpha 106.74(2)
_cell_angle_beta 106.56(2)
_cell_angle_gamma 89.84(2)
_cell_formula_units_Z 2
_cell_length_a 13.359(3)
_cell_length_b 14.035(3)
_cell_length_c 8.586(3)
_cell_measurement_reflns_used 25
_cell_measurement_temperature 296.2
_cell_measurement_theta_max 15.0
_cell_measurement_theta_min 14.8
_cell_volume 1472.1(7)
_computing_cell_refinement 'MSC/AFC Diffractometer Control'
_computing_data_collection 'MSC/AFC Diffractometer Control'
_computing_data_reduction 'teXsan Ver. 1.11'
_computing_publication_material 'teXsan Ver. 1.11'
_computing_structure_refinement 'teXsan Ver. 1.10'
_computing_structure_solution 'DIRDIF94 (PATTY)'
_diffrn_measurement_device_type 'Rigaku AFC7R'
_diffrn_measurement_method \w-2\q
_diffrn_radiation_type 'Mo K\a'
_diffrn_radiation_wavelength 0.7107
_diffrn_reflns_av_R_equivalents 0.010
_diffrn_reflns_limit_h_max 0
_diffrn_reflns_limit_h_min 0
_diffrn_reflns_limit_k_max 0
_diffrn_reflns_limit_k_min 0
_diffrn_reflns_limit_l_max 0
_diffrn_reflns_limit_l_min 0
_diffrn_reflns_number 7051
_diffrn_standards_decay_% 1.14
_diffrn_standards_interval_count 150
_diffrn_standards_number 3
_exptl_absorpt_coefficient_mu 0.675
_exptl_absorpt_correction_T_max 0.874
_exptl_absorpt_correction_T_min 0.769
_exptl_absorpt_correction_type psi-scan
_exptl_absorpt_process_details '(North, Phillips & Mathews, 1968)'
_exptl_crystal_colour red
_exptl_crystal_density_diffrn 1.233
_exptl_crystal_density_method 'not measured'
_exptl_crystal_description prismatic
_exptl_crystal_size_max 0.650
_exptl_crystal_size_mid 0.450
_exptl_crystal_size_min 0.200
_refine_diff_density_max 1.01
_refine_diff_density_min -0.55
_refine_ls_extinction_method none
_refine_ls_goodness_of_fit_ref 2.473
_refine_ls_hydrogen_treatment noref
_refine_ls_number_parameters 262
_refine_ls_number_reflns 4665
_refine_ls_R_factor_gt 0.055
_refine_ls_shift/su_max 0.0140
_refine_ls_structure_factor_coef F
_refine_ls_weighting_details 'w = 1/[\s^2^(Fo) + 0.00032|Fo|^2^]'
_refine_ls_weighting_scheme calc
_refine_ls_wR_factor_ref 0.0746
_reflns_number_gt 6760
_reflns_number_total 7051
_reflns_threshold_expression F^2^>2.0\s(F^2^)
_cod_data_source_file ic034353lsi20030523_102029_8.cif
_cod_data_source_block matsu\Cp*Ti(dmsp)3
_cod_original_sg_symbol_H-M 'P -1 '
_cod_original_formula_sum 'C22 H45 P3 S3 Ti '
_cod_database_code 4314101

loop_
_symmetry_equiv_pos_as_xyz
x,y,z
-x,-y,-z

loop_
_atom_site_label
_atom_site_type_symbol
_atom_site_fract_x
_atom_site_fract_y
_atom_site_fract_z
_atom_site_U_iso_or_equiv
_atom_site_adp_type
_atom_site_occupancy
_atom_site_calc_flag
_atom_site_refinement_flags
_atom_site_disorder_assembly
_atom_site_disorder_group
Ti(1) Ti -0.30475(5) -0.72064(5) 0.18159(9) 0.0445(2) Uani 1.00 d . . .
S(1) S -0.33734(9) -0.57259(8) 0.0894(1) 0.0608(3) Uani 1.00 d . . .
S(2) S -0.23883(8) -0.77200(8) -0.0514(1) 0.0548(3) Uani 1.00 d . . .
S(3) S -0.14588(8) -0.74165(9) 0.3785(1) 0.0575(3) Uani 1.00 d . . .
P(1) P -0.26743(9) -0.56645(8) 0.4564(1) 0.0562(3) Uani 1.00 d . . .
P(2) P 0.08996(10) -0.6917(1) -0.0203(2) 0.0760(4) Uani 1.00 d . . .
P(3) P 0.1229(1) -0.9003(1) 0.2447(2) 0.0847(5) Uani 1.00 d . . .
C(1) C -0.3694(4) -0.4641(4) 0.2422(7) 0.080(2) Uani 1.00 d . . .
C(2) C -0.3654(4) -0.4796(3) 0.4102(7) 0.075(2) Uani 1.00 d . . .
C(3) C -0.2601(5) -0.5687(4) 0.6697(6) 0.092(2) Uani 1.00 d . . .
C(4) C -0.1458(4) -0.4940(3) 0.4950(6) 0.074(2) Uani 1.00 d . . .
C(5) C -0.1160(3) -0.6946(3) 0.0023(5) 0.053(1) Uani 1.00 d . . .
C(6) C -0.0429(3) -0.7528(3) -0.0875(5) 0.061(1) Uani 1.00 d . . .
C(7) C 0.0715(5) -0.6060(4) -0.1501(7) 0.095(2) Uani 1.00 d . . .
C(8) C 0.1481(4) -0.7927(5) -0.1491(8) 0.104(2) Uani 1.00 d . . .
C(9) C -0.0739(3) -0.8435(3) 0.2883(6) 0.061(1) Uani 1.00 d . . .
C(10) C 0.0418(3) -0.8081(3) 0.3418(6) 0.063(1) Uani 1.00 d . . .
C(11) C 0.1275(6) -0.9816(6) 0.3695(9) 0.121(3) Uani 1.00 d . . .
C(12) C 0.2516(4) -0.8302(5) 0.363(1) 0.134(3) Uani 1.00 d . . .
C(13) C -0.4381(4) -0.7816(4) 0.2740(6) 0.074(2) Uani 1.00 d . . .
C(14) C -0.3834(4) -0.8602(4) 0.2224(8) 0.079(2) Uani 1.00 d . . .
C(15) C -0.3990(4) -0.8825(3) 0.0414(9) 0.088(2) Uani 1.00 d . . .
C(16) C -0.4686(3) -0.8085(3) -0.0080(5) 0.058(1) Uani 1.00 d . . .
C(17) C -0.4888(3) -0.7519(4) 0.1372(6) 0.063(1) Uani 1.00 d . . .
C(18) C -0.4531(5) -0.7476(7) 0.4505(8) 0.136(3) Uani 1.00 d . . .
C(19) C -0.3250(6) -0.9232(7) 0.330(1) 0.185(4) Uani 1.00 d . . .
C(20) C -0.3661(6) -0.9687(4) -0.072(1) 0.179(4) Uani 1.00 d . . .
C(21) C -0.5138(5) -0.7999(5) -0.1831(7) 0.107(2) Uani 1.00 d . . .
C(22) C -0.5686(4) -0.6717(5) 0.1386(9) 0.106(2) Uani 1.00 d . . .
H(1) H -0.3199 -0.4080 0.2640 0.0959 Uiso 1.00 calc . . .
H(2) H -0.4397 -0.4487 0.1909 0.0959 Uiso 1.00 calc . . .
H(3) H -0.4335 -0.5070 0.4040 0.0895 Uiso 1.00 calc . . .
H(4) H -0.3465 -0.4163 0.4995 0.0895 Uiso 1.00 calc . . .
H(5) H -0.3216 -0.6071 0.6657 0.1103 Uiso 1.00 calc . . .
H(6) H -0.1976 -0.5992 0.7148 0.1103 Uiso 1.00 calc . . .
H(7) H -0.2573 -0.5009 0.7425 0.1103 Uiso 1.00 calc . . .
H(8) H -0.0870 -0.5279 0.5433 0.0887 Uiso 1.00 calc . . .
H(9) H -0.1406 -0.4869 0.3884 0.0887 Uiso 1.00 calc . . .
H(10) H -0.1447 -0.4285 0.5739 0.0887 Uiso 1.00 calc . . .
H(11) H -0.1312 -0.6352 -0.0334 0.0639 Uiso 1.00 calc . . .
H(12) H -0.0830 -0.6753 0.1244 0.0639 Uiso 1.00 calc . . .
H(13) H -0.0726 -0.7630 -0.2088 0.0727 Uiso 1.00 calc . . .
H(14) H -0.0381 -0.8170 -0.0657 0.0727 Uiso 1.00 calc . . .
H(15) H 0.1389 -0.5852 -0.1570 0.1145 Uiso 1.00 calc . . .
H(16) H 0.0261 -0.6396 -0.2637 0.1145 Uiso 1.00 calc . . .
H(17) H 0.0397 -0.5479 -0.0983 0.1145 Uiso 1.00 calc . . .
H(18) H 0.1429 -0.8529 -0.1169 0.1246 Uiso 1.00 calc . . .
H(19) H 0.1106 -0.8055 -0.2689 0.1246 Uiso 1.00 calc . . .
H(20) H 0.2212 -0.7727 -0.1292 0.1246 Uiso 1.00 calc . . .
H(21) H -0.0822 -0.8996 0.3296 0.0735 Uiso 1.00 calc . . .
H(22) H -0.1013 -0.8640 0.1651 0.0735 Uiso 1.00 calc . . .
H(23) H 0.0689 -0.7926 0.4646 0.0752 Uiso 1.00 calc . . .
H(24) H 0.0479 -0.7481 0.3094 0.0752 Uiso 1.00 calc . . .
H(25) H 0.0630 -1.0252 0.3251 0.1451 Uiso 1.00 calc . . .
H(26) H 0.1866 -1.0216 0.3656 0.1451 Uiso 1.00 calc . . .
H(27) H 0.1353 -0.9427 0.4864 0.1451 Uiso 1.00 calc . . .
H(28) H 0.3062 -0.8758 0.3609 0.1611 Uiso 1.00 calc . . .
H(29) H 0.2630 -0.7806 0.3093 0.1611 Uiso 1.00 calc . . .
H(30) H 0.2534 -0.7972 0.4794 0.1611 Uiso 1.00 calc . . .
H(31) H -0.3853 -0.7286 0.5361 0.1636 Uiso 1.00 calc . . .
H(32) H -0.4949 -0.6908 0.4593 0.1636 Uiso 1.00 calc . . .
H(33) H -0.4887 -0.8018 0.4686 0.1636 Uiso 1.00 calc . . .
H(34) H -0.3737 -0.9542 0.3697 0.2226 Uiso 1.00 calc . . .
H(35) H -0.2929 -0.9745 0.2624 0.2226 Uiso 1.00 calc . . .
H(36) H -0.2710 -0.8810 0.4273 0.2226 Uiso 1.00 calc . . .
H(37) H -0.3991 -1.0299 -0.0705 0.2156 Uiso 1.00 calc . . .
H(38) H -0.3869 -0.9638 -0.1867 0.2156 Uiso 1.00 calc . . .
H(39) H -0.2905 -0.9693 -0.0323 0.2156 Uiso 1.00 calc . . .
H(40) H -0.4951 -0.7333 -0.1839 0.1289 Uiso 1.00 calc . . .
H(41) H -0.4862 -0.8488 -0.2621 0.1289 Uiso 1.00 calc . . .
H(42) H -0.5895 -0.8119 -0.2170 0.1289 Uiso 1.00 calc . . .
H(43) H -0.5706 -0.6411 0.2543 0.1269 Uiso 1.00 calc . . .
H(44) H -0.5475 -0.6209 0.0950 0.1269 Uiso 1.00 calc . . .
H(45) H -0.6376 -0.7027 0.0674 0.1269 Uiso 1.00 calc . . .

loop_
_atom_site_aniso_label
_atom_site_aniso_U_11
_atom_site_aniso_U_22
_atom_site_aniso_U_33
_atom_site_aniso_U_12
_atom_site_aniso_U_13
_atom_site_aniso_U_23
Ti(1) 0.0378(3) 0.0522(4) 0.0546(4) 0.0073(3) 0.0188(3) 0.0282(3)
S(1) 0.0650(7) 0.0641(7) 0.0705(7) 0.0135(5) 0.0251(5) 0.0414(6)
S(2) 0.0495(6) 0.0622(6) 0.0548(6) -0.0040(5) 0.0206(5) 0.0158(5)
S(3) 0.0485(6) 0.0705(7) 0.0599(6) 0.0190(5) 0.0170(5) 0.0283(5)
P(1) 0.0603(7) 0.0608(6) 0.0583(6) 0.0125(5) 0.0288(5) 0.0229(5)
P(2) 0.0566(7) 0.109(1) 0.0606(7) -0.0149(7) 0.0235(6) 0.0155(7)
P(3) 0.0614(8) 0.0885(10) 0.0922(10) 0.0221(7) 0.0194(7) 0.0122(8)
C(1) 0.088(4) 0.063(3) 0.105(4) 0.029(3) 0.034(3) 0.045(3)
C(2) 0.080(3) 0.063(3) 0.094(4) 0.025(2) 0.047(3) 0.023(3)
C(3) 0.124(5) 0.100(4) 0.060(3) 0.007(4) 0.039(3) 0.024(3)
C(4) 0.070(3) 0.064(3) 0.085(3) -0.001(2) 0.024(3) 0.018(2)
C(5) 0.053(2) 0.059(2) 0.052(2) -0.005(2) 0.021(2) 0.017(2)
C(6) 0.056(2) 0.071(3) 0.061(2) -0.003(2) 0.027(2) 0.019(2)
C(7) 0.102(4) 0.101(4) 0.086(4) -0.030(3) 0.041(3) 0.019(3)
C(8) 0.071(3) 0.145(6) 0.105(4) 0.018(4) 0.045(3) 0.032(4)
C(9) 0.053(2) 0.056(2) 0.079(3) 0.014(2) 0.018(2) 0.028(2)
C(10) 0.051(2) 0.060(3) 0.077(3) 0.016(2) 0.019(2) 0.021(2)
C(11) 0.113(5) 0.123(6) 0.119(5) 0.036(4) 0.030(4) 0.032(4)
C(12) 0.051(3) 0.123(5) 0.191(7) 0.013(3) 0.033(4) -0.007(5)
C(13) 0.053(3) 0.105(4) 0.077(3) -0.013(3) 0.022(2) 0.042(3)
C(14) 0.057(3) 0.084(3) 0.116(4) -0.006(3) 0.014(3) 0.069(3)
C(15) 0.060(3) 0.049(3) 0.156(5) -0.013(2) 0.064(3) 0.000(3)
C(16) 0.051(2) 0.064(3) 0.061(2) -0.008(2) 0.015(2) 0.022(2)
C(17) 0.040(2) 0.079(3) 0.071(3) -0.001(2) 0.020(2) 0.019(2)
C(18) 0.108(5) 0.220(8) 0.084(4) -0.067(5) 0.037(4) 0.042(5)
C(19) 0.094(5) 0.188(8) 0.32(1) -0.024(5) -0.011(6) 0.212(9)
C(20) 0.135(6) 0.061(4) 0.33(1) -0.034(4) 0.159(8) -0.042(5)
C(21) 0.099(4) 0.141(6) 0.068(3) -0.042(4) -0.002(3) 0.037(4)
C(22) 0.050(3) 0.110(5) 0.146(6) 0.017(3) 0.029(3) 0.021(4)

loop_
_atom_type_symbol
_atom_type_description
_atom_type_scat_dispersion_real
_atom_type_scat_dispersion_imag
_atom_type_scat_source
C C 0.003 0.002
;International Tables for Crystallography
(1992, Vol. C, Tables 4.2.6.8 and 6.1.1.1)
;
H H 0.000 0.000
;International Tables for Crystallography
(1992, Vol. C, Table 6.1.1.2)
;
S S 0.125 0.123
;International Tables for Crystallography
(1992, Vol. C, Tables 4.2.6.8 and 6.1.1.1)
;
P P 0.102 0.094
;International Tables for Crystallography
(1992, Vol. C, Tables 4.2.6.8 and 6.1.1.1)
;
Ti Ti 0.278 0.446
;International Tables for Crystallography
(1992, Vol. C, Tables 4.2.6.8 and 6.1.1.1)
;

loop_
_geom_angle_atom_site_label_1
_geom_angle_atom_site_label_2
_geom_angle_atom_site_label_3
_geom_angle
_geom_angle_site_symmetry_1
_geom_angle_site_symmetry_2
_geom_angle_site_symmetry_3
_geom_angle_publ_flag
S(1) Ti(1) S(2) 82.98(5) . . . yes
S(1) Ti(1) S(3) 124.23(5) . . . yes
S(1) Ti(1) P(1) 72.65(4) . . . yes
S(1) Ti(1) C(13) 116.7(1) . . . yes
S(1) Ti(1) C(14) 145.2(1) . . . yes
S(1) Ti(1) C(15) 126.4(2) . . . yes
S(1) Ti(1) C(16) 93.3(1) . . . yes
S(1) Ti(1) C(17) 90.3(1) . . . yes
S(2) Ti(1) S(3) 93.49(5) . . . yes
S(2) Ti(1) P(1) 135.89(5) . . . yes
S(2) Ti(1) C(13) 136.8(1) . . . yes
S(2) Ti(1) C(14) 110.6(1) . . . yes
S(2) Ti(1) C(15) 80.2(2) . . . yes
S(2) Ti(1) C(16) 86.6(1) . . . yes
S(2) Ti(1) C(17) 119.0(1) . . . yes
S(3) Ti(1) P(1) 72.33(4) . . . yes
S(3) Ti(1) C(13) 103.4(1) . . . yes
S(3) Ti(1) C(14) 87.9(1) . . . yes
S(3) Ti(1) C(15) 107.4(1) . . . yes
S(3) Ti(1) C(16) 142.2(1) . . . yes
S(3) Ti(1) C(17) 136.3(1) . . . yes
P(1) Ti(1) C(13) 87.3(1) . . . yes
P(1) Ti(1) C(14) 110.4(1) . . . yes
P(1) Ti(1) C(15) 143.7(2) . . . yes
P(1) Ti(1) C(16) 130.0(1) . . . yes
P(1) Ti(1) C(17) 97.7(1) . . . yes
C(13) Ti(1) C(14) 33.0(2) . . . yes
C(13) Ti(1) C(15) 56.9(2) . . . yes
C(13) Ti(1) C(16) 56.0(2) . . . yes
C(13) Ti(1) C(17) 32.9(2) . . . yes
C(14) Ti(1) C(15) 35.2(2) . . . yes
C(14) Ti(1) C(16) 57.3(2) . . . yes
C(14) Ti(1) C(17) 55.0(2) . . . yes
C(15) Ti(1) C(16) 35.4(2) . . . yes
C(15) Ti(1) C(17) 56.4(2) . . . yes
C(16) Ti(1) C(17) 33.1(2) . . . yes
Ti(1) S(1) C(1) 115.7(2) . . . yes
Ti(1) S(2) C(5) 107.3(1) . . . yes
Ti(1) S(3) C(9) 114.0(1) . . . yes
Ti(1) P(1) C(2) 107.0(1) . . . yes
Ti(1) P(1) C(3) 126.8(2) . . . yes
Ti(1) P(1) C(4) 111.8(2) . . . yes
C(2) P(1) C(3) 104.8(3) . . . yes
C(2) P(1) C(4) 102.4(2) . . . yes
C(3) P(1) C(4) 101.5(3) . . . yes
C(6) P(2) C(7) 100.9(2) . . . yes
C(6) P(2) C(8) 97.8(2) . . . yes
C(7) P(2) C(8) 99.6(3) . . . yes
C(10) P(3) C(11) 98.0(3) . . . yes
C(10) P(3) C(12) 97.6(3) . . . yes
C(11) P(3) C(12) 98.0(4) . . . yes
S(1) C(1) C(2) 114.4(4) . . . yes
P(1) C(2) C(1) 109.0(4) . . . yes
S(2) C(5) C(6) 109.8(3) . . . yes
P(2) C(6) C(5) 114.4(3) . . . yes
S(3) C(9) C(10) 109.5(3) . . . yes
P(3) C(10) C(9) 114.3(3) . . . yes
Ti(1) C(13) C(14) 73.0(4) . . . yes
Ti(1) C(13) C(17) 73.7(3) . . . yes
Ti(1) C(13) C(18) 127.7(4) . . . yes
C(14) C(13) C(17) 108.7(5) . . . yes
C(14) C(13) C(18) 123.4(6) . . . yes
C(17) C(13) C(18) 127.0(5) . . . yes
Ti(1) C(14) C(13) 74.0(4) . . . yes
Ti(1) C(14) C(15) 73.1(3) . . . yes
Ti(1) C(14) C(19) 124.4(4) . . . yes
C(13) C(14) C(15) 109.1(5) . . . yes
C(13) C(14) C(19) 126.2(7) . . . yes
C(15) C(14) C(19) 124.3(6) . . . yes
Ti(1) C(15) C(14) 71.7(3) . . . yes
Ti(1) C(15) C(16) 72.4(2) . . . yes
Ti(1) C(15) C(20) 126.7(5) . . . yes
C(14) C(15) C(16) 104.2(4) . . . yes
C(14) C(15) C(20) 127.8(6) . . . yes
C(16) C(15) C(20) 127.5(7) . . . yes
Ti(1) C(16) C(15) 72.1(2) . . . yes
Ti(1) C(16) C(17) 73.2(2) . . . yes
Ti(1) C(16) C(21) 122.4(4) . . . yes
C(15) C(16) C(17) 106.4(5) . . . yes
C(15) C(16) C(21) 127.1(5) . . . yes
C(17) C(16) C(21) 126.4(5) . . . yes
Ti(1) C(17) C(13) 73.4(3) . . . yes
Ti(1) C(17) C(16) 73.6(3) . . . yes
Ti(1) C(17) C(22) 125.0(4) . . . yes
C(13) C(17) C(16) 111.5(4) . . . yes
C(13) C(17) C(22) 124.8(5) . . . yes
C(16) C(17) C(22) 123.4(5) . . . yes

loop_
_geom_bond_atom_site_label_1
_geom_bond_atom_site_label_2
_geom_bond_distance
_geom_bond_site_symmetry_1
_geom_bond_site_symmetry_2
_geom_bond_publ_flag
Ti(1) S(1) 2.425(2) . . yes
Ti(1) S(2) 2.339(1) . . yes
Ti(1) S(3) 2.385(1) . . yes
Ti(1) P(1) 2.625(1) . . yes
Ti(1) C(13) 2.396(6) . . yes
Ti(1) C(14) 2.383(7) . . yes
Ti(1) C(15) 2.402(4) . . yes
Ti(1) C(16) 2.406(4) . . yes
Ti(1) C(17) 2.400(4) . . yes
S(1) C(1) 1.841(5) . . yes
S(2) C(5) 1.837(4) . . yes
S(3) C(9) 1.829(4) . . yes
P(1) C(2) 1.824(5) . . yes
P(1) C(3) 1.816(6) . . yes
P(1) C(4) 1.814(5) . . yes
P(2) C(6) 1.833(4) . . yes
P(2) C(7) 1.834(7) . . yes
P(2) C(8) 1.848(7) . . yes
P(3) C(10) 1.852(5) . . yes
P(3) C(11) 1.767(9) . . yes
P(3) C(12) 1.842(6) . . yes
C(1) C(2) 1.506(9) . . yes
C(5) C(6) 1.510(6) . . yes
C(9) C(10) 1.521(6) . . yes
C(13) C(14) 1.359(8) . . yes
C(13) C(17) 1.356(8) . . yes
C(13) C(18) 1.524(9) . . yes
C(14) C(15) 1.446(10) . . yes
C(14) C(19) 1.52(1) . . yes
C(15) C(16) 1.464(7) . . yes
C(15) C(20) 1.471(10) . . yes
C(16) C(17) 1.371(6) . . yes
C(16) C(21) 1.493(8) . . yes
C(17) C(22) 1.548(8) . . yes

loop_
_geom_contact_atom_site_label_1
_geom_contact_atom_site_label_2
_geom_contact_distance
_geom_contact_site_symmetry_1
_geom_contact_site_symmetry_2
_geom_contact_publ_flag
Ti(1) P(1) 2.625(1) . . ?

loop_
_geom_torsion_atom_site_label_1
_geom_torsion_atom_site_label_2
_geom_torsion_atom_site_label_3
_geom_torsion_atom_site_label_4
_geom_torsion
_geom_torsion_site_symmetry_1
_geom_torsion_site_symmetry_2
_geom_torsion_site_symmetry_3
_geom_torsion_site_symmetry_4
_geom_torsion_publ_flag
Ti(1) S(1) C(1) C(2) 3.2(4) . . . . yes
Ti(1) S(2) C(5) C(6) 150.2(3) . . . . yes
Ti(1) S(3) C(9) C(10) 134.6(3) . . . . yes
Ti(1) P(1) C(2) C(1) -49.1(3) . . . . yes
Ti(1) C(13) C(14) C(15) -65.2(4) . . . . yes
Ti(1) C(13) C(14) C(19) 121.2(6) . . . . yes
Ti(1) C(13) C(17) C(16) 64.3(4) . . . . yes
Ti(1) C(13) C(17) C(22) -121.5(5) . . . . yes
Ti(1) C(14) C(13) C(17) 65.6(4) . . . . yes
Ti(1) C(14) C(13) C(18) -124.3(5) . . . . yes
Ti(1) C(14) C(15) C(16) -65.7(3) . . . . yes
Ti(1) C(14) C(15) C(20) 122.7(6) . . . . yes
Ti(1) C(15) C(14) C(13) 65.8(4) . . . . yes
Ti(1) C(15) C(14) C(19) -120.5(6) . . . . yes
Ti(1) C(15) C(16) C(17) -65.7(3) . . . . yes
Ti(1) C(15) C(16) C(21) 117.6(5) . . . . yes
Ti(1) C(16) C(15) C(14) 65.2(3) . . . . yes
Ti(1) C(16) C(15) C(20) -123.1(7) . . . . yes
Ti(1) C(16) C(17) C(13) -64.2(4) . . . . yes
Ti(1) C(16) C(17) C(22) 121.5(5) . . . . yes
Ti(1) C(17) C(13) C(14) -65.1(4) . . . . yes
Ti(1) C(17) C(13) C(18) 125.2(6) . . . . yes
Ti(1) C(17) C(16) C(15) 65.0(3) . . . . yes
Ti(1) C(17) C(16) C(21) -118.3(5) . . . . yes
S(1) Ti(1) S(2) C(5) 70.3(2) . . . . yes
S(1) Ti(1) S(3) C(9) -116.5(2) . . . . yes
S(1) Ti(1) P(1) C(2) 37.8(2) . . . . yes
S(1) Ti(1) P(1) C(3) 161.9(3) . . . . yes
S(1) Ti(1) P(1) C(4) -73.5(2) . . . . yes
S(1) Ti(1) C(13) C(14) 155.7(3) . . . . yes
S(1) Ti(1) C(13) C(17) 39.6(3) . . . . yes
S(1) Ti(1) C(13) C(18) -84.8(6) . . . . yes
S(1) Ti(1) C(14) C(13) -40.0(4) . . . . yes
S(1) Ti(1) C(14) C(15) 76.3(4) . . . . yes
S(1) Ti(1) C(14) C(19) -163.3(5) . . . . yes
S(1) Ti(1) C(15) C(14) -136.4(3) . . . . yes
S(1) Ti(1) C(15) C(16) -24.4(4) . . . . yes
S(1) Ti(1) C(15) C(20) 99.7(7) . . . . yes
S(1) Ti(1) C(16) C(15) 160.6(4) . . . . yes
S(1) Ti(1) C(16) C(17) -85.4(3) . . . . yes
S(1) Ti(1) C(16) C(21) 37.5(4) . . . . yes
S(1) Ti(1) C(17) C(13) -145.3(3) . . . . yes
S(1) Ti(1) C(17) C(16) 95.6(3) . . . . yes
S(1) Ti(1) C(17) C(22) -24.0(5) . . . . yes
S(1) C(1) C(2) P(1) 30.4(4) . . . . yes
S(2) Ti(1) S(1) C(1) -166.7(2) . . . . yes
S(2) Ti(1) S(3) C(9) -32.6(2) . . . . yes
S(2) Ti(1) P(1) C(2) 97.4(2) . . . . yes
S(2) Ti(1) P(1) C(3) -138.5(3) . . . . yes
S(2) Ti(1) P(1) C(4) -13.9(2) . . . . yes
S(2) Ti(1) C(13) C(14) 46.1(4) . . . . yes
S(2) Ti(1) C(13) C(17) -70.0(4) . . . . yes
S(2) Ti(1) C(13) C(18) 165.6(5) . . . . yes
S(2) Ti(1) C(14) C(13) -148.2(3) . . . . yes
S(2) Ti(1) C(14) C(15) -31.9(3) . . . . yes
S(2) Ti(1) C(14) C(19) 88.5(6) . . . . yes
S(2) Ti(1) C(15) C(14) 149.9(3) . . . . yes
S(2) Ti(1) C(15) C(16) -98.0(3) . . . . yes
S(2) Ti(1) C(15) C(20) 26.0(7) . . . . yes
S(2) Ti(1) C(16) C(15) 77.8(4) . . . . yes
S(2) Ti(1) C(16) C(17) -168.2(3) . . . . yes
S(2) Ti(1) C(16) C(21) -45.3(4) . . . . yes
S(2) Ti(1) C(17) C(13) 132.6(3) . . . . yes
S(2) Ti(1) C(17) C(16) 13.5(3) . . . . yes
S(2) Ti(1) C(17) C(22) -106.2(4) . . . . yes
S(2) C(5) C(6) P(2) -171.2(2) . . . . yes
S(3) Ti(1) S(1) C(1) -77.2(2) . . . . yes
S(3) Ti(1) S(2) C(5) -53.8(2) . . . . yes
S(3) Ti(1) P(1) C(2) 173.7(2) . . . . yes
S(3) Ti(1) P(1) C(3) -62.2(3) . . . . yes
S(3) Ti(1) P(1) C(4) 62.4(2) . . . . yes
S(3) Ti(1) C(13) C(14) -64.1(3) . . . . yes
S(3) Ti(1) C(13) C(17) 179.8(3) . . . . yes
S(3) Ti(1) C(13) C(18) 55.3(6) . . . . yes
S(3) Ti(1) C(14) C(13) 118.9(3) . . . . yes
S(3) Ti(1) C(14) C(15) -124.8(3) . . . . yes
S(3) Ti(1) C(14) C(19) -4.4(6) . . . . yes
S(3) Ti(1) C(15) C(14) 59.3(3) . . . . yes
S(3) Ti(1) C(15) C(16) 171.4(3) . . . . yes
S(3) Ti(1) C(15) C(20) -64.6(7) . . . . yes
S(3) Ti(1) C(16) C(15) -13.5(5) . . . . yes
S(3) Ti(1) C(16) C(17) 100.5(3) . . . . yes
S(3) Ti(1) C(16) C(21) -136.6(4) . . . . yes
S(3) Ti(1) C(17) C(13) -0.3(4) . . . . yes
S(3) Ti(1) C(17) C(16) -119.4(3) . . . . yes
S(3) Ti(1) C(17) C(22) 120.9(4) . . . . yes
S(3) C(9) C(10) P(3) -175.1(3) . . . . yes
P(1) Ti(1) S(1) C(1) -23.9(2) . . . . yes
P(1) Ti(1) S(2) C(5) 14.2(2) . . . . yes
P(1) Ti(1) S(3) C(9) -169.9(2) . . . . yes
P(1) Ti(1) C(13) C(14) -135.3(3) . . . . yes
P(1) Ti(1) C(13) C(17) 108.7(3) . . . . yes
P(1) Ti(1) C(13) C(18) -15.8(6) . . . . yes
P(1) Ti(1) C(14) C(13) 48.6(3) . . . . yes
P(1) Ti(1) C(14) C(15) 164.9(2) . . . . yes
P(1) Ti(1) C(14) C(19) -74.7(6) . . . . yes
P(1) Ti(1) C(15) C(14) -24.3(4) . . . . yes
P(1) Ti(1) C(15) C(16) 87.7(4) . . . . yes
P(1) Ti(1) C(15) C(20) -148.2(6) . . . . yes
P(1) Ti(1) C(16) C(15) -129.4(3) . . . . yes
P(1) Ti(1) C(16) C(17) -15.4(4) . . . . yes
P(1) Ti(1) C(16) C(21) 107.5(4) . . . . yes
P(1) Ti(1) C(17) C(13) -72.7(3) . . . . yes
P(1) Ti(1) C(17) C(16) 168.2(3) . . . . yes
P(1) Ti(1) C(17) C(22) 48.5(5) . . . . yes
C(1) S(1) Ti(1) C(13) 53.9(2) . . . . yes
C(1) S(1) Ti(1) C(14) 77.0(3) . . . . yes
C(1) S(1) Ti(1) C(15) 121.0(3) . . . . yes
C(1) S(1) Ti(1) C(16) 107.1(2) . . . . yes
C(1) S(1) Ti(1) C(17) 74.1(2) . . . . yes
C(1) C(2) P(1) C(3) 174.2(3) . . . . yes
C(1) C(2) P(1) C(4) 68.6(3) . . . . yes
C(2) P(1) Ti(1) C(13) -81.3(3) . . . . yes
C(2) P(1) Ti(1) C(14) -105.5(3) . . . . yes
C(2) P(1) Ti(1) C(15) -90.8(3) . . . . yes
C(2) P(1) Ti(1) C(16) -41.7(3) . . . . yes
C(2) P(1) Ti(1) C(17) -50.1(3) . . . . yes
C(3) P(1) Ti(1) C(13) 42.8(3) . . . . yes
C(3) P(1) Ti(1) C(14) 18.7(3) . . . . yes
C(3) P(1) Ti(1) C(15) 33.3(4) . . . . yes
C(3) P(1) Ti(1) C(16) 82.5(3) . . . . yes
C(3) P(1) Ti(1) C(17) 74.1(3) . . . . yes
C(4) P(1) Ti(1) C(13) 167.4(2) . . . . yes
C(4) P(1) Ti(1) C(14) 143.2(2) . . . . yes
C(4) P(1) Ti(1) C(15) 157.9(3) . . . . yes
C(4) P(1) Ti(1) C(16) -153.0(2) . . . . yes
C(4) P(1) Ti(1) C(17) -161.4(2) . . . . yes
C(5) S(2) Ti(1) C(13) -167.7(2) . . . . yes
C(5) S(2) Ti(1) C(14) -142.9(2) . . . . yes
C(5) S(2) Ti(1) C(15) -160.8(2) . . . . yes
C(5) S(2) Ti(1) C(16) 164.0(2) . . . . yes
C(5) S(2) Ti(1) C(17) 156.7(2) . . . . yes
C(5) C(6) P(2) C(7) -82.7(4) . . . . yes
C(5) C(6) P(2) C(8) 176.0(4) . . . . yes
C(9) S(3) Ti(1) C(13) 107.3(2) . . . . yes
C(9) S(3) Ti(1) C(14) 77.9(2) . . . . yes
C(9) S(3) Ti(1) C(15) 48.2(3) . . . . yes
C(9) S(3) Ti(1) C(16) 56.4(3) . . . . yes
C(9) S(3) Ti(1) C(17) 107.5(2) . . . . yes
C(9) C(10) P(3) C(11) -75.1(4) . . . . yes
C(9) C(10) P(3) C(12) -174.4(5) . . . . yes
C(13) Ti(1) C(14) C(15) 116.3(4) . . . . yes
C(13) Ti(1) C(14) C(19) -123.3(7) . . . . yes
C(13) Ti(1) C(15) C(14) -35.7(3) . . . . yes
C(13) Ti(1) C(15) C(16) 76.4(3) . . . . yes
C(13) Ti(1) C(15) C(20) -159.6(8) . . . . yes
C(13) Ti(1) C(16) C(15) -79.2(4) . . . . yes
C(13) Ti(1) C(16) C(17) 34.9(3) . . . . yes
C(13) Ti(1) C(16) C(21) 157.8(5) . . . . yes
C(13) Ti(1) C(17) C(16) -119.1(4) . . . . yes
C(13) Ti(1) C(17) C(22) 121.2(6) . . . . yes
C(13) C(14) Ti(1) C(15) -116.3(4) . . . . yes
C(13) C(14) Ti(1) C(16) -76.6(3) . . . . yes
C(13) C(14) Ti(1) C(17) -36.5(3) . . . . yes
C(13) C(14) C(15) C(16) 0.1(6) . . . . yes
C(13) C(14) C(15) C(20) -171.6(6) . . . . yes
C(13) C(17) Ti(1) C(14) 36.7(3) . . . . yes
C(13) C(17) Ti(1) C(15) 79.6(4) . . . . yes
C(13) C(17) Ti(1) C(16) 119.1(4) . . . . yes
C(13) C(17) C(16) C(15) 0.8(6) . . . . yes
C(13) C(17) C(16) C(21) 177.6(5) . . . . yes
C(14) Ti(1) C(13) C(17) -116.1(4) . . . . yes
C(14) Ti(1) C(13) C(18) 119.5(7) . . . . yes
C(14) Ti(1) C(15) C(16) 112.1(5) . . . . yes
C(14) Ti(1) C(15) C(20) -123.9(8) . . . . yes
C(14) Ti(1) C(16) C(15) -39.4(4) . . . . yes
C(14) Ti(1) C(16) C(17) 74.6(3) . . . . yes
C(14) Ti(1) C(16) C(21) -162.4(5) . . . . yes
C(14) Ti(1) C(17) C(16) -82.4(3) . . . . yes
C(14) Ti(1) C(17) C(22) 158.0(5) . . . . yes
C(14) C(13) Ti(1) C(15) 38.0(3) . . . . yes
C(14) C(13) Ti(1) C(16) 80.9(3) . . . . yes
C(14) C(13) Ti(1) C(17) 116.1(4) . . . . yes
C(14) C(13) C(17) C(16) -0.8(6) . . . . yes
C(14) C(13) C(17) C(22) 173.4(5) . . . . yes
C(14) C(15) Ti(1) C(16) -112.1(5) . . . . yes
C(14) C(15) Ti(1) C(17) -75.2(3) . . . . yes
C(14) C(15) C(16) C(17) -0.6(5) . . . . yes
C(14) C(15) C(16) C(21) -177.3(5) . . . . yes
C(15) Ti(1) C(13) C(17) -78.0(3) . . . . yes
C(15) Ti(1) C(13) C(18) 157.5(6) . . . . yes
C(15) Ti(1) C(14) C(19) 120.4(7) . . . . yes
C(15) Ti(1) C(16) C(17) 114.0(5) . . . . yes
C(15) Ti(1) C(16) C(21) -123.1(6) . . . . yes
C(15) Ti(1) C(17) C(16) -39.5(3) . . . . yes
C(15) Ti(1) C(17) C(22) -159.2(6) . . . . yes
C(15) C(14) Ti(1) C(16) 39.7(3) . . . . yes
C(15) C(14) Ti(1) C(17) 79.8(3) . . . . yes
C(15) C(14) C(13) C(17) 0.4(6) . . . . yes
C(15) C(14) C(13) C(18) 170.5(5) . . . . yes
C(15) C(16) Ti(1) C(17) -114.0(5) . . . . yes
C(15) C(16) C(17) C(22) -173.5(5) . . . . yes
C(16) Ti(1) C(13) C(17) -35.2(3) . . . . yes
C(16) Ti(1) C(13) C(18) -159.7(6) . . . . yes
C(16) Ti(1) C(14) C(19) 160.1(7) . . . . yes
C(16) Ti(1) C(15) C(20) 124.0(9) . . . . yes
C(16) Ti(1) C(17) C(22) -119.7(6) . . . . yes
C(16) C(15) Ti(1) C(17) 36.8(3) . . . . yes
C(16) C(15) C(14) C(19) 173.8(5) . . . . yes
C(16) C(17) C(13) C(18) -170.4(6) . . . . yes
C(17) Ti(1) C(13) C(18) -124.5(7) . . . . yes
C(17) Ti(1) C(14) C(19) -159.8(7) . . . . yes
C(17) Ti(1) C(15) C(20) 160.9(8) . . . . yes
C(17) Ti(1) C(16) C(21) 122.9(5) . . . . yes
C(17) C(13) C(14) C(19) -173.2(5) . . . . yes
C(17) C(16) C(15) C(20) 171.2(6) . . . . yes
C(18) C(13) C(14) C(19) -3.0(9) . . . . yes
C(18) C(13) C(17) C(22) 3.8(9) . . . . yes
C(19) C(14) C(15) C(20) 2.1(9) . . . . yes
C(20) C(15) C(16) C(21) -5.5(9) . . . . yes
C(21) C(16) C(17) C(22) 3.3(8) . . . . yes
C(21) C(16) C(17) C(22) 3.3(8) . . . . yes
